data_7707600
loop_
_publ_author_name
'Byrne, Nicole M.'
'Schofield, Mark H.'
'Nicholas, Aaron D.'
'Cahill, Christopher L.'

_publ_section_title
;
 Bimetallic uranyl/cobalt(II) isothiocyanates: structure, property and
 spectroscopic analysis of homo- and heterometallic phases.
;
_journal_issue 26
_journal_name_full 'Dalton transactions (Cambridge, England : 2003)'
_journal_page_first 9158
_journal_page_last 9172
_journal_paper_doi 10.1039/d1dt01464a
_journal_volume 50
_journal_year 2021
_chemical_formula_moiety 'C5 N5 O2 S5 U, 3(C4 H12 N)'
_chemical_formula_sum 'C17 H36 N8 O2 S5 U'
_chemical_formula_weight 782.87
_space_group_crystal_system orthorhombic
_space_group_IT_number 61
_space_group_name_Hall '-P 2ac 2ab'
_space_group_name_H-M_alt 'P b c a'
_atom_sites_solution_hydrogens geom
_atom_sites_solution_primary direct
_audit_creation_date 2021-04-14
_audit_creation_method SHELXL-2018/3
_audit_update_record
;
2021-04-16 deposited with the CCDC.	2021-06-07 downloaded from the CCDC.
;
_cell_angle_alpha 90
_cell_angle_beta 90
_cell_angle_gamma 90
_cell_formula_units_Z 8
_cell_length_a 13.9212(7)
_cell_length_b 13.2206(7)
_cell_length_c 34.149(2)
_cell_measurement_reflns_used 9976
_cell_measurement_temperature 100(2)
_cell_measurement_theta_max 25.356
_cell_measurement_theta_min 2.778
_cell_volume 6285.0(6)
_computing_cell_refinement 'APEX3 v2019.1-0 (Bruker AXS)'
_computing_data_collection 'Bruker Instrument Service vV6.2.12'
_computing_data_reduction 'SAINT V8.40A (Bruker Nano, Inc., 2019)'
_computing_molecular_graphics 'Olex2 (Dolomanov et al., 2009)'
_computing_structure_refinement 'ShelXL 2018/3 (Sheldrick, 2018)'
_computing_structure_solution 'ShelXT 2014/3 (Sheldrick, 2015)'
_diffrn_ambient_temperature 100.0(2)
_diffrn_detector_area_resol_mean 7.3910
_diffrn_measured_fraction_theta_full 0.985
_diffrn_measurement_device_type 'Bruker D8 QUEST'
_diffrn_measurement_method '\f and \w scans'
_diffrn_radiation_monochromator 'multilayer mirror'
_diffrn_radiation_probe x-ray
_diffrn_radiation_type 'Mo K\a'
_diffrn_radiation_wavelength 0.71073
_diffrn_reflns_av_R_equivalents 0.0574
_diffrn_reflns_av_unetI/netI 0.0383
_diffrn_reflns_Laue_measured_fraction_full 0.985
_diffrn_reflns_Laue_measured_fraction_max 0.985
_diffrn_reflns_limit_h_max 16
_diffrn_reflns_limit_h_min -16
_diffrn_reflns_limit_k_max 15
_diffrn_reflns_limit_k_min -15
_diffrn_reflns_limit_l_max 41
_diffrn_reflns_limit_l_min -41
_diffrn_reflns_number 34624
_diffrn_reflns_point_group_measured_fraction_full 0.985
_diffrn_reflns_point_group_measured_fraction_max 0.985
_diffrn_reflns_theta_full 25.242
_diffrn_reflns_theta_max 25.361
_diffrn_reflns_theta_min 2.778
_diffrn_source 'microfocus sealed tube'
_diffrn_source_type 'Incoatec I\mS 3.0'
_diffrn_standards_number 0
_exptl_absorpt_coefficient_mu 5.524
_exptl_absorpt_correction_T_max 0.7452
_exptl_absorpt_correction_T_min 0.3731
_exptl_absorpt_correction_type multi-scan
_exptl_absorpt_process_details
;
Krause, L., Herbst-Irmer, R., Sheldrick, G. M., Stalke, D. (2015).
"Comparison of silver and molybdenum microfocus X-ray sources for
single-crystal structure determination"
J. Appl. Cryst. 48, 3-10.
doi:10.1107/S1600576714022985
;
_exptl_crystal_colour 'clear yellow'
_exptl_crystal_density_diffrn 1.655
_exptl_crystal_description block
_exptl_crystal_F_000 3056
_exptl_crystal_size_max 0.179
_exptl_crystal_size_mid 0.158
_exptl_crystal_size_min 0.064
_refine_diff_density_max 1.204
_refine_diff_density_min -2.692
_refine_diff_density_rms 0.154
_refine_ls_extinction_method none
_refine_ls_goodness_of_fit_ref 1.114
_refine_ls_hydrogen_treatment constr
_refine_ls_matrix_type full
_refine_ls_number_parameters 298
_refine_ls_number_reflns 5667
_refine_ls_number_restraints 0
_refine_ls_restrained_S_all 1.114
_refine_ls_R_factor_all 0.0527
_refine_ls_R_factor_gt 0.0409
_refine_ls_shift/su_max 0.001
_refine_ls_shift/su_mean 0.000
_refine_ls_structure_factor_coef Fsqd
_refine_ls_weighting_details 'w=1/[\s^2^(Fo^2^)+57.4093P] where P=(Fo^2^+2Fc^2^)/3'
_refine_ls_weighting_scheme calc
_refine_ls_wR_factor_gt 0.0734
_refine_ls_wR_factor_ref 0.0774
_reflns_Friedel_coverage 0.000
_reflns_number_gt 4730
_reflns_number_total 5667
_reflns_threshold_expression 'I > 2\s(I)'
_cod_data_source_file d1dt01464a4.cif
_cod_data_source_block NMB_Compound_7
_cod_depositor_comments 'Adding full bibliography for 7707598--7707604.cif.'
_cod_original_cell_volume 6285.1(6)
_cod_database_code 7707600
_shelx_shelxl_version_number 2018/3
_shelx_space_group_comment
;
The symmetry employed for this shelxl refinement is uniquely defined
by the following loop, which should always be used as a source of
symmetry information in preference to the above space-group names.
They are only intended as comments.
;
_shelx_estimated_absorpt_t_max 0.719
_shelx_estimated_absorpt_t_min 0.438
_olex2_refinement_description
;
1. Fixed Uiso
 At 1.5 times of:
  All C(H,H,H) groups
2.a Me refined with riding coordinates:
 C15(H15A,H15B,H15C), C11(H11A,H11B,H11C), C14(H14A,H14B,H14C), C17(H17A,H17B,
 H17C), C8(H8A,H8B,H8C), C10(H10A,H10B,H10C), C12(H12A,H12B,H12C), C9(H9A,H9B,
 H9C), C6(H6A,H6B,H6C), C7(H7A,H7B,H7C), C16(H16A,H16B,H16C), C13(H13A,H13B,
 H13C)
;
_olex2_submission_special_instructions 'No special instructions were received'

loop_
_space_group_symop_operation_xyz
'x, y, z'
'-x+1/2, -y, z+1/2'
'-x, y+1/2, -z+1/2'
'x+1/2, -y+1/2, -z'
'-x, -y, -z'
'x-1/2, y, -z-1/2'
'x, -y-1/2, z-1/2'
'-x-1/2, y-1/2, z'

loop_
_atom_site_label
_atom_site_type_symbol
_atom_site_fract_x
_atom_site_fract_y
_atom_site_fract_z
_atom_site_U_iso_or_equiv
_atom_site_adp_type
_atom_site_occupancy
_atom_site_site_symmetry_order
_atom_site_calc_flag
_atom_site_refinement_flags_posn
_atom_site_refinement_flags_adp
_atom_site_refinement_flags_occupancy
_atom_site_disorder_assembly
_atom_site_disorder_group
U1 U 0.53796(2) 0.38314(2) 0.37465(2) 0.01171(7) Uani 1 1 d . . . . .
S2 S 0.40138(12) 0.74460(12) 0.34412(5) 0.0223(4) Uani 1 1 d . . . . .
S3 S 0.63769(12) 0.45717(12) 0.22972(4) 0.0190(3) Uani 1 1 d . . . . .
S1 S 0.35280(13) 0.53163(15) 0.49405(5) 0.0291(4) Uani 1 1 d . . . . .
S5 S 0.56553(14) 0.09412(12) 0.47774(5) 0.0276(4) Uani 1 1 d . . . . .
S4 S 0.67151(15) 0.03766(15) 0.33091(7) 0.0392(5) Uani 1 1 d . . . . .
O2 O 0.6458(3) 0.4298(3) 0.39489(12) 0.0194(10) Uani 1 1 d . . . . .
N5 N 0.5406(4) 0.2541(4) 0.42561(15) 0.0200(12) Uani 1 1 d . . . . .
N3 N 0.5942(4) 0.4245(4) 0.30847(15) 0.0176(11) Uani 1 1 d . . . . .
N6 N 0.6389(4) 0.7444(4) 0.43932(16) 0.0193(12) Uani 1 1 d . . . . .
N2 N 0.4857(4) 0.5563(4) 0.35892(15) 0.0194(12) Uani 1 1 d . . . . .
N4 N 0.6175(4) 0.2344(4) 0.34853(16) 0.0233(13) Uani 1 1 d . . . . .
C2 C 0.4504(4) 0.6344(5) 0.35266(16) 0.0157(13) Uani 1 1 d . . . . .
C4 C 0.6390(4) 0.1519(5) 0.34067(18) 0.0176(14) Uani 1 1 d . . . . .
N7 N 0.3765(4) 0.2656(4) 0.24740(15) 0.0185(12) Uani 1 1 d . . . . .
N8 N 0.3385(4) 0.0320(4) 0.39201(14) 0.0149(11) Uani 1 1 d . . . . .
C15 C 0.4286(5) 0.0430(5) 0.36877(18) 0.0217(14) Uani 1 1 d . . . . .
H15A H 0.480086 0.068123 0.385739 0.033 Uiso 1 1 calc R U . . .
H15B H 0.446927 -0.022905 0.357963 0.033 Uiso 1 1 calc R U . . .
H15C H 0.417915 0.090956 0.347325 0.033 Uiso 1 1 calc R U . . .
C1 C 0.4069(4) 0.4821(5) 0.45636(18) 0.0174(14) Uani 1 1 d . . . . .
C3 C 0.6134(4) 0.4384(4) 0.27586(18) 0.0136(13) Uani 1 1 d . . . . .
C11 C 0.3873(5) 0.3787(5) 0.2504(2) 0.0297(16) Uani 1 1 d . . . . .
H11A H 0.325881 0.411201 0.244195 0.045 Uiso 1 1 calc R U . . .
H11B H 0.406773 0.396899 0.277028 0.045 Uiso 1 1 calc R U . . .
H11C H 0.436361 0.401667 0.231782 0.045 Uiso 1 1 calc R U . . .
C5 C 0.5522(4) 0.1887(5) 0.44752(17) 0.0156(13) Uani 1 1 d . . . . .
C14 C 0.3113(5) 0.1319(5) 0.4088(2) 0.0250(15) Uani 1 1 d . . . . .
H14A H 0.363342 0.156757 0.425540 0.037 Uiso 1 1 calc R U . . .
H14B H 0.300076 0.180232 0.387483 0.037 Uiso 1 1 calc R U . . .
H14C H 0.252549 0.124628 0.424325 0.037 Uiso 1 1 calc R U . . .
C17 C 0.2598(4) -0.0061(5) 0.36650(18) 0.0203(15) Uani 1 1 d . . . . .
H17A H 0.278022 -0.071871 0.355534 0.030 Uiso 1 1 calc R U . . .
H17B H 0.200966 -0.013599 0.382000 0.030 Uiso 1 1 calc R U . . .
H17C H 0.248493 0.042004 0.345157 0.030 Uiso 1 1 calc R U . . .
C8 C 0.5443(5) 0.7041(6) 0.4524(2) 0.0271(16) Uani 1 1 d . . . . .
H8A H 0.505056 0.687570 0.429438 0.041 Uiso 1 1 calc R U . . .
H8B H 0.554372 0.642908 0.468078 0.041 Uiso 1 1 calc R U . . .
H8C H 0.511314 0.755144 0.468236 0.041 Uiso 1 1 calc R U . . .
C10 C 0.4701(5) 0.2169(5) 0.2568(2) 0.0242(15) Uani 1 1 d . . . . .
H10A H 0.489554 0.235619 0.283407 0.036 Uiso 1 1 calc R U . . .
H10B H 0.463381 0.143280 0.255046 0.036 Uiso 1 1 calc R U . . .
H10C H 0.518907 0.239842 0.238127 0.036 Uiso 1 1 calc R U . . .
C12 C 0.3016(5) 0.2328(5) 0.2759(2) 0.0244(15) Uani 1 1 d . . . . .
H12A H 0.240390 0.265295 0.269449 0.037 Uiso 1 1 calc R U . . .
H12B H 0.294188 0.159161 0.274632 0.037 Uiso 1 1 calc R U . . .
H12C H 0.321109 0.252382 0.302439 0.037 Uiso 1 1 calc R U . . .
C9 C 0.6899(5) 0.6667(5) 0.4155(2) 0.0286(17) Uani 1 1 d . . . . .
H9A H 0.752035 0.693551 0.406960 0.043 Uiso 1 1 calc R U . . .
H9B H 0.700076 0.605876 0.431361 0.043 Uiso 1 1 calc R U . . .
H9C H 0.650956 0.649590 0.392518 0.043 Uiso 1 1 calc R U . . .
C6 C 0.6992(5) 0.7697(7) 0.4740(2) 0.043(2) Uani 1 1 d . . . . .
H6A H 0.761253 0.796215 0.465202 0.064 Uiso 1 1 calc R U . . .
H6B H 0.666394 0.820909 0.489887 0.064 Uiso 1 1 calc R U . . .
H6C H 0.709453 0.708673 0.489729 0.064 Uiso 1 1 calc R U . . .
C7 C 0.6239(6) 0.8383(6) 0.4154(2) 0.0364(19) Uani 1 1 d . . . . .
H7A H 0.686285 0.864677 0.406872 0.055 Uiso 1 1 calc R U . . .
H7B H 0.584608 0.822223 0.392450 0.055 Uiso 1 1 calc R U . . .
H7C H 0.591102 0.889395 0.431346 0.055 Uiso 1 1 calc R U . . .
C16 C 0.3550(5) -0.0420(5) 0.42464(18) 0.0238(15) Uani 1 1 d . . . . .
H16A H 0.406808 -0.017300 0.441562 0.036 Uiso 1 1 calc R U . . .
H16B H 0.295976 -0.049184 0.440022 0.036 Uiso 1 1 calc R U . . .
H16C H 0.372999 -0.107767 0.413643 0.036 Uiso 1 1 calc R U . . .
C13 C 0.3461(5) 0.2377(8) 0.2070(2) 0.043(2) Uani 1 1 d . . . . .
H13A H 0.284494 0.270055 0.201025 0.065 Uiso 1 1 calc R U . . .
H13B H 0.394717 0.260680 0.188219 0.065 Uiso 1 1 calc R U . . .
H13C H 0.339191 0.164117 0.205137 0.065 Uiso 1 1 calc R U . . .
N1 N 0.4439(4) 0.4472(4) 0.42919(15) 0.0182(12) Uani 1 1 d . . . . .
O1 O 0.4294(3) 0.3358(3) 0.35445(12) 0.0173(9) Uani 1 1 d . . . . .

loop_
_atom_site_aniso_label
_atom_site_aniso_U_11
_atom_site_aniso_U_22
_atom_site_aniso_U_33
_atom_site_aniso_U_23
_atom_site_aniso_U_13
_atom_site_aniso_U_12
U1 0.01329(11) 0.01137(11) 0.01047(11) 0.00102(9) -0.00053(9) 0.00039(10)
S2 0.0238(9) 0.0147(8) 0.0283(9) 0.0041(6) 0.0000(7) 0.0066(7)
S3 0.0245(9) 0.0196(8) 0.0129(8) 0.0011(6) 0.0040(6) -0.0014(7)
S1 0.0245(9) 0.0461(12) 0.0167(8) -0.0074(8) 0.0013(7) 0.0101(9)
S5 0.0461(11) 0.0174(9) 0.0193(8) 0.0086(7) -0.0022(8) 0.0013(8)
S4 0.0361(11) 0.0216(10) 0.0598(14) -0.0170(9) 0.0142(10) 0.0012(9)
O2 0.019(2) 0.021(2) 0.018(2) 0.0023(19) -0.0025(18) 0.000(2)
N5 0.029(3) 0.016(3) 0.015(3) 0.005(2) 0.000(2) 0.003(3)
N3 0.020(3) 0.017(3) 0.016(3) 0.001(2) 0.001(2) -0.003(2)
N6 0.014(3) 0.021(3) 0.022(3) -0.010(2) -0.004(2) -0.001(2)
N2 0.023(3) 0.017(3) 0.019(3) 0.003(2) -0.004(2) -0.001(3)
N4 0.027(3) 0.020(3) 0.023(3) 0.003(2) 0.006(3) 0.005(3)
C2 0.015(3) 0.022(4) 0.010(3) -0.003(2) 0.000(2) -0.001(3)
C4 0.009(3) 0.029(4) 0.015(3) -0.001(3) 0.000(2) -0.002(3)
N7 0.013(3) 0.026(3) 0.017(3) 0.000(2) 0.002(2) -0.003(2)
N8 0.016(3) 0.019(3) 0.010(2) 0.001(2) -0.001(2) -0.003(2)
C15 0.020(3) 0.027(4) 0.018(3) -0.005(3) 0.006(3) -0.005(3)
C1 0.013(3) 0.020(3) 0.020(3) 0.006(3) -0.007(3) 0.000(3)
C3 0.014(3) 0.006(3) 0.020(3) -0.004(2) -0.001(3) -0.003(3)
C11 0.021(3) 0.023(4) 0.045(4) 0.014(3) 0.000(3) -0.001(3)
C5 0.015(3) 0.017(3) 0.014(3) -0.005(3) 0.000(2) -0.005(3)
C14 0.026(4) 0.023(4) 0.025(4) -0.004(3) 0.000(3) 0.005(3)
C17 0.013(3) 0.029(4) 0.020(4) 0.000(3) -0.004(2) -0.003(3)
C8 0.018(3) 0.037(4) 0.026(4) -0.003(3) 0.004(3) -0.005(3)
C10 0.017(3) 0.027(4) 0.028(4) 0.001(3) 0.002(3) -0.001(3)
C12 0.022(4) 0.018(3) 0.033(4) 0.003(3) 0.008(3) -0.002(3)
C9 0.022(4) 0.029(4) 0.035(4) -0.017(3) 0.005(3) 0.005(3)
C6 0.027(4) 0.058(5) 0.043(5) -0.032(4) -0.019(4) 0.002(4)
C7 0.032(4) 0.027(4) 0.050(5) 0.002(4) 0.000(4) -0.003(4)
C16 0.020(3) 0.033(4) 0.019(3) 0.009(3) 0.006(3) 0.010(3)
C13 0.017(4) 0.093(7) 0.020(4) -0.011(4) -0.003(3) -0.005(4)
N1 0.026(3) 0.015(3) 0.013(3) -0.001(2) 0.000(2) 0.004(2)
O1 0.015(2) 0.023(2) 0.014(2) 0.0012(18) -0.0003(17) -0.0017(19)

loop_
_atom_type_symbol
_atom_type_description
_atom_type_scat_dispersion_real
_atom_type_scat_dispersion_imag
_atom_type_scat_source
C C 0.0033 0.0016 'International Tables Vol C Tables 4.2.6.8 and 6.1.1.4'
H H 0.0000 0.0000 'International Tables Vol C Tables 4.2.6.8 and 6.1.1.4'
N N 0.0061 0.0033 'International Tables Vol C Tables 4.2.6.8 and 6.1.1.4'
O O 0.0106 0.0060 'International Tables Vol C Tables 4.2.6.8 and 6.1.1.4'
S S 0.1246 0.1234 'International Tables Vol C Tables 4.2.6.8 and 6.1.1.4'
U U -9.6767 9.6646 'International Tables Vol C Tables 4.2.6.8 and 6.1.1.4'

loop_
_geom_angle_atom_site_label_1
_geom_angle_atom_site_label_2
_geom_angle_atom_site_label_3
_geom_angle
_geom_angle_site_symmetry_1
_geom_angle_site_symmetry_3
_geom_angle_publ_flag
O2 U1 N5 87.25(19) . . ?
O2 U1 N3 90.67(18) . . ?
O2 U1 N2 90.67(19) . . ?
O2 U1 N4 92.3(2) . . ?
O2 U1 N1 92.08(19) . . ?
O2 U1 O1 179.7(2) . . ?
N5 U1 N3 144.00(18) . . ?
N5 U1 N2 144.22(18) . . ?
N3 U1 N2 71.69(17) . . ?
N4 U1 N5 71.84(18) . . ?
N4 U1 N3 72.34(18) . . ?
N4 U1 N2 143.94(18) . . ?
N4 U1 N1 144.12(18) . . ?
N1 U1 N5 72.82(17) . . ?
N1 U1 N3 143.18(17) . . ?
N1 U1 N2 71.56(17) . . ?
O1 U1 N5 92.48(19) . . ?
O1 U1 N3 89.56(18) . . ?
O1 U1 N2 89.53(18) . . ?
O1 U1 N4 87.7(2) . . ?
O1 U1 N1 87.81(18) . . ?
C5 N5 U1 171.4(5) . . ?
C3 N3 U1 173.4(5) . . ?
C8 N6 C9 109.7(5) . . ?
C8 N6 C6 109.9(6) . . ?
C8 N6 C7 109.7(5) . . ?
C9 N6 C7 109.9(6) . . ?
C6 N6 C9 108.7(5) . . ?
C6 N6 C7 109.0(6) . . ?
C2 N2 U1 172.1(5) . . ?
C4 N4 U1 164.3(5) . . ?
N2 C2 S2 179.5(6) . . ?
N4 C4 S4 178.1(6) . . ?
C10 N7 C11 109.1(5) . . ?
C10 N7 C12 110.2(5) . . ?
C10 N7 C13 110.0(5) . . ?
C12 N7 C11 108.3(5) . . ?
C13 N7 C11 109.6(6) . . ?
C13 N7 C12 109.6(5) . . ?
C15 N8 C16 109.3(5) . . ?
C14 N8 C15 109.4(5) . . ?
C14 N8 C16 109.4(5) . . ?
C17 N8 C15 109.9(5) . . ?
C17 N8 C14 109.8(5) . . ?
C17 N8 C16 109.0(5) . . ?
N8 C15 H15A 109.5 . . ?
N8 C15 H15B 109.5 . . ?
N8 C15 H15C 109.5 . . ?
H15A C15 H15B 109.5 . . ?
H15A C15 H15C 109.5 . . ?
H15B C15 H15C 109.5 . . ?
N1 C1 S1 178.8(6) . . ?
N3 C3 S3 178.5(6) . . ?
N7 C11 H11A 109.5 . . ?
N7 C11 H11B 109.5 . . ?
N7 C11 H11C 109.5 . . ?
H11A C11 H11B 109.5 . . ?
H11A C11 H11C 109.5 . . ?
H11B C11 H11C 109.5 . . ?
N5 C5 S5 178.0(6) . . ?
N8 C14 H14A 109.5 . . ?
N8 C14 H14B 109.5 . . ?
N8 C14 H14C 109.5 . . ?
H14A C14 H14B 109.5 . . ?
H14A C14 H14C 109.5 . . ?
H14B C14 H14C 109.5 . . ?
N8 C17 H17A 109.5 . . ?
N8 C17 H17B 109.5 . . ?
N8 C17 H17C 109.5 . . ?
H17A C17 H17B 109.5 . . ?
H17A C17 H17C 109.5 . . ?
H17B C17 H17C 109.5 . . ?
N6 C8 H8A 109.5 . . ?
N6 C8 H8B 109.5 . . ?
N6 C8 H8C 109.5 . . ?
H8A C8 H8B 109.5 . . ?
H8A C8 H8C 109.5 . . ?
H8B C8 H8C 109.5 . . ?
N7 C10 H10A 109.5 . . ?
N7 C10 H10B 109.5 . . ?
N7 C10 H10C 109.5 . . ?
H10A C10 H10B 109.5 . . ?
H10A C10 H10C 109.5 . . ?
H10B C10 H10C 109.5 . . ?
N7 C12 H12A 109.5 . . ?
N7 C12 H12B 109.5 . . ?
N7 C12 H12C 109.5 . . ?
H12A C12 H12B 109.5 . . ?
H12A C12 H12C 109.5 . . ?
H12B C12 H12C 109.5 . . ?
N6 C9 H9A 109.5 . . ?
N6 C9 H9B 109.5 . . ?
N6 C9 H9C 109.5 . . ?
H9A C9 H9B 109.5 . . ?
H9A C9 H9C 109.5 . . ?
H9B C9 H9C 109.5 . . ?
N6 C6 H6A 109.5 . . ?
N6 C6 H6B 109.5 . . ?
N6 C6 H6C 109.5 . . ?
H6A C6 H6B 109.5 . . ?
H6A C6 H6C 109.5 . . ?
H6B C6 H6C 109.5 . . ?
N6 C7 H7A 109.5 . . ?
N6 C7 H7B 109.5 . . ?
N6 C7 H7C 109.5 . . ?
H7A C7 H7B 109.5 . . ?
H7A C7 H7C 109.5 . . ?
H7B C7 H7C 109.5 . . ?
N8 C16 H16A 109.5 . . ?
N8 C16 H16B 109.5 . . ?
N8 C16 H16C 109.5 . . ?
H16A C16 H16B 109.5 . . ?
H16A C16 H16C 109.5 . . ?
H16B C16 H16C 109.5 . . ?
N7 C13 H13A 109.5 . . ?
N7 C13 H13B 109.5 . . ?
N7 C13 H13C 109.5 . . ?
H13A C13 H13B 109.5 . . ?
H13A C13 H13C 109.5 . . ?
H13B C13 H13C 109.5 . . ?
C1 N1 U1 173.6(5) . . ?

loop_
_geom_bond_atom_site_label_1
_geom_bond_atom_site_label_2
_geom_bond_distance
_geom_bond_site_symmetry_2
_geom_bond_publ_flag
U1 O2 1.764(4) . ?
U1 N5 2.437(5) . ?
U1 N3 2.453(5) . ?
U1 N2 2.461(5) . ?
U1 N4 2.427(6) . ?
U1 N1 2.430(5) . ?
U1 O1 1.776(4) . ?
S2 C2 1.636(6) . ?
S3 C3 1.631(6) . ?
S1 C1 1.628(7) . ?
S5 C5 1.632(6) . ?
S4 C4 1.612(7) . ?
N5 C5 1.155(8) . ?
N3 C3 1.160(8) . ?
N6 C8 1.489(8) . ?
N6 C9 1.490(8) . ?
N6 C6 1.489(8) . ?
N6 C7 1.500(9) . ?
N2 C2 1.163(8) . ?
N4 C4 1.162(8) . ?
N7 C11 1.507(8) . ?
N7 C10 1.488(8) . ?
N7 C12 1.491(8) . ?
N7 C13 1.490(8) . ?
N8 C15 1.491(8) . ?
N8 C14 1.489(8) . ?
N8 C17 1.489(7) . ?
N8 C16 1.501(8) . ?
C15 H15A 0.9800 . ?
C15 H15B 0.9800 . ?
C15 H15C 0.9800 . ?
C1 N1 1.157(8) . ?
C11 H11A 0.9800 . ?
C11 H11B 0.9800 . ?
C11 H11C 0.9800 . ?
C14 H14A 0.9800 . ?
C14 H14B 0.9800 . ?
C14 H14C 0.9800 . ?
C17 H17A 0.9800 . ?
C17 H17B 0.9800 . ?
C17 H17C 0.9800 . ?
C8 H8A 0.9800 . ?
C8 H8B 0.9800 . ?
C8 H8C 0.9800 . ?
C10 H10A 0.9800 . ?
C10 H10B 0.9800 . ?
C10 H10C 0.9800 . ?
C12 H12A 0.9800 . ?
C12 H12B 0.9800 . ?
C12 H12C 0.9800 . ?
C9 H9A 0.9800 . ?
C9 H9B 0.9800 . ?
C9 H9C 0.9800 . ?
C6 H6A 0.9800 . ?
C6 H6B 0.9800 . ?
C6 H6C 0.9800 . ?
C7 H7A 0.9800 . ?
C7 H7B 0.9800 . ?
C7 H7C 0.9800 . ?
C16 H16A 0.9800 . ?
C16 H16B 0.9800 . ?
C16 H16C 0.9800 . ?
C13 H13A 0.9800 . ?
C13 H13B 0.9800 . ?
C13 H13C 0.9800 . ?
